data_4000309
_journal_name_full 'Chemistry of Materials'
_journal_paper_doi 10.1021/cm020987z
_journal_year 2003
_chemical_formula_moiety '[Zn(4,4'-biPy)(DBM)2]*2(Fluorobenzene)'
_chemical_formula_sum 'C52 H40 F2 N2 O4 Zn'
_chemical_formula_weight 860.23
_chemical_name_common Catena-(bis(Dibenzoylmethanato)-(mu!2$-4,4'-bi
_chemical_name_systematic
;
 Catena-(bis(1,3-Diphenyl-1,3-propanediono)-(mu!2$-4,4'-bipyridyl)-zinc(II)), cl
;
_space_group_IT_number 56
_symmetry_cell_setting orthorhombic
_symmetry_space_group_name_Hall '-P 2ab 2ac'
_symmetry_space_group_name_H-M 'P c c n'
_atom_sites_solution_hydrogens geom
_atom_sites_solution_primary direct
_atom_sites_solution_secondary difmap
_cell_angle_alpha 90.00
_cell_angle_beta 90.00
_cell_angle_gamma 90.00
_cell_formula_units_Z 8
_cell_length_a 19.299(3)
_cell_length_b 19.866(3)
_cell_length_c 22.892(3)
_cell_measurement_reflns_used 'all data'
_cell_measurement_temperature 173(2)
_cell_measurement_theta_max 29
_cell_measurement_theta_min 1.5
_cell_volume 8777(2)
_diffrn_ambient_temperature 173(2)
_diffrn_measurement_device_type 'Smart CCD'
_diffrn_radiation_monochromator graphite
_diffrn_radiation_source 'fine-focus sealed tube'
_diffrn_radiation_type MoK\a
_diffrn_radiation_wavelength 0.71073
_diffrn_reflns_av_R_equivalents 0.0596
_diffrn_reflns_av_sigmaI/netI 0.0319
_diffrn_reflns_limit_h_max 26
_diffrn_reflns_limit_h_min -26
_diffrn_reflns_limit_k_max 26
_diffrn_reflns_limit_k_min -26
_diffrn_reflns_limit_l_max 30
_diffrn_reflns_limit_l_min -30
_diffrn_reflns_number 100344
_diffrn_reflns_theta_max 28.75
_diffrn_reflns_theta_min 1.47
_exptl_absorpt_coefficient_mu 0.616
_exptl_absorpt_correction_T_max 0.8312
_exptl_absorpt_correction_T_min 0.4298
_exptl_absorpt_correction_type SADABS
_exptl_crystal_colour white
_exptl_crystal_density_diffrn 1.302
_exptl_crystal_density_meas ?
_exptl_crystal_density_method 'not measured'
_exptl_crystal_description prism
_exptl_crystal_F_000 3568
_exptl_crystal_size_max 0.5
_exptl_crystal_size_mid 0.2
_exptl_crystal_size_min 0.2
_refine_ls_extinction_coef ?
_refine_ls_extinction_method none
_refine_ls_goodness_of_fit_ref 1.024
_refine_ls_hydrogen_treatment mixed
_refine_ls_matrix_type full
_refine_ls_number_parameters 567
_refine_ls_number_reflns 11358
_refine_ls_number_restraints 187
_refine_ls_restrained_S_all 1.073
_refine_ls_R_factor_all 0.0871
_refine_ls_R_factor_gt 0.0462
_refine_ls_shift/su_max 0.000
_refine_ls_shift/su_mean 0.000
_refine_ls_structure_factor_coef Fsqd
_refine_ls_weighting_details 'w=1/[\s^2^(Fo^2^)+(0.0711P)^2^+1.3090P] where P=(Fo^2^+2Fc^2^)/3'
_refine_ls_weighting_scheme calc
_refine_ls_wR_factor_gt 0.1196
_refine_ls_wR_factor_ref 0.1333
_reflns_number_gt 7038
_reflns_number_total 11358
_reflns_threshold_expression >2sigma(I)
_cod_depositor_comments
;
The following automatic conversions were performed:
'_symmetry_cell_setting' value 'Orthorhombic' changed to 'orthorhombic'
according to '/home/saulius/struct/CIF-dictionaries/cif_core.dic'
dictionary named 'cif_core.dic' version 2.4.1 from 2010-06-29.

Automatic conversion script
Id: cif_fix_enum 1527 2010-12-29 10:47:43Z saulius 

The following automatic conversions were performed:

'_refine_ls_weighting_scheme' value 'calc
w=1/[\s^2^(Fo^2^)+(0.0711P)^2^+1.3090P] where P=(Fo^2^+2Fc^2^)/3' was
changed to 'calc'. New tag '_refine_ls_weighting_details' was
created. The value of the new tag was set to
'w=1/[\s^2^(Fo^2^)+(0.0711P)^2^+1.3090P] where P=(Fo^2^+2Fc^2^)/3'.

Automatic conversion script
Id: cif_fix_values 3143 2015-03-26 13:38:13Z robertas 
;
_cod_original_sg_symbol_H-M Pccn
_cod_database_code 4000309

loop_
_symmetry_equiv_pos_as_xyz
'x, y, z'
'-x+1/2, -y+1/2, z'
'x+1/2, -y, -z+1/2'
'-x, y+1/2, -z+1/2'
'-x, -y, -z'
'x-1/2, y-1/2, -z'
'-x-1/2, y, z-1/2'
'x, -y-1/2, z-1/2'

loop_
_atom_site_label
_atom_site_type_symbol
_atom_site_fract_x
_atom_site_fract_y
_atom_site_fract_z
_atom_site_U_iso_or_equiv
_atom_site_adp_type
_atom_site_occupancy
_atom_site_calc_flag
_atom_site_refinement_flags
_atom_site_disorder_assembly
_atom_site_disorder_group
ZnA Zn 0.2500 0.2500 0.878040(14) 0.02322(9) Uani 0.9807(7) d SP . .
O1A O 0.34735(7) 0.29197(7) 0.87841(6) 0.0296(3) Uani 1 d . . .
O3A O 0.20666(7) 0.34445(8) 0.87304(7) 0.0301(3) Uani 1 d . . .
C1A C 0.36078(10) 0.35289(11) 0.86599(9) 0.0276(4) Uani 1 d . . .
C2A C 0.31165(11) 0.40368(11) 0.85531(11) 0.0334(5) Uani 1 d . . .
H2A H 0.3290 0.4463 0.8435 0.040 Uiso 1 calc R . .
C3A C 0.23972(10) 0.39743(11) 0.86040(10) 0.0284(4) Uani 1 d . . .
C11A C 0.43602(11) 0.37211(11) 0.86560(10) 0.0303(5) Uani 1 d . . .
C12A C 0.46268(12) 0.42472(13) 0.83238(11) 0.0422(6) Uani 1 d . . .
H12A H 0.4334 0.4492 0.8067 0.051 Uiso 1 calc R . .
C13A C 0.53254(13) 0.44119(14) 0.83700(13) 0.0485(7) Uani 1 d . . .
H13A H 0.5509 0.4763 0.8135 0.058 Uiso 1 calc R . .
C14A C 0.57546(12) 0.40734(14) 0.87507(12) 0.0447(6) Uani 1 d . . .
H14A H 0.6227 0.4201 0.8787 0.054 Uiso 1 calc R . .
C15A C 0.54975(11) 0.35498(12) 0.90786(11) 0.0367(5) Uani 1 d . . .
H15A H 0.5793 0.3313 0.9339 0.044 Uiso 1 calc R . .
C16A C 0.48037(11) 0.33674(11) 0.90277(10) 0.0308(5) Uani 1 d . . .
H16A H 0.4630 0.2999 0.9248 0.037 Uiso 1 calc R . .
C31A C 0.19595(11) 0.45863(11) 0.84937(10) 0.0320(5) Uani 1 d . . .
C32A C 0.21839(14) 0.52329(13) 0.86295(12) 0.0421(6) Uani 1 d . . .
H32A H 0.2627 0.5298 0.8802 0.051 Uiso 1 calc R . .
C33A C 0.17645(16) 0.57815(14) 0.85142(14) 0.0560(8) Uani 1 d . . .
H33A H 0.1919 0.6221 0.8613 0.067 Uiso 1 calc R . .
C34A C 0.11225(15) 0.56958(14) 0.82565(14) 0.0555(8) Uani 1 d . . .
H34A H 0.0842 0.6075 0.8168 0.067 Uiso 1 calc R . .
C35A C 0.08948(13) 0.50599(15) 0.81293(13) 0.0492(7) Uani 1 d . . .
H35A H 0.0452 0.4998 0.7957 0.059 Uiso 1 calc R . .
C36A C 0.13059(12) 0.45058(13) 0.82505(11) 0.0378(5) Uani 1 d . . .
H36A H 0.1139 0.4066 0.8166 0.045 Uiso 1 calc R . .
N7A N 0.2500 0.2500 0.97277(11) 0.0271(5) Uani 1 d S . .
C71A C 0.30830(11) 0.23815(11) 1.00313(10) 0.0299(5) Uani 1 d . . .
H71A H 0.3500 0.2302 0.9822 0.036 Uiso 1 calc R . .
C72A C 0.31029(11) 0.23696(10) 1.06352(10) 0.0286(5) Uani 1 d . . .
H72A H 0.3525 0.2273 1.0832 0.034 Uiso 1 calc R . .
C73A C 0.2500 0.2500 1.09546(13) 0.0258(6) Uani 1 d S . .
N8A N 0.2500 0.2500 0.78207(11) 0.0309(6) Uani 1 d S . 2
C81A C 0.30579(11) 0.23058(12) 0.75137(11) 0.0355(5) Uani 1 d . A 2
H81A H 0.3459 0.2169 0.7722 0.043 Uiso 1 calc R A 2
C82A C 0.30796(11) 0.22944(12) 0.69141(10) 0.0331(5) Uani 1 d . A 2
H82A H 0.3486 0.2148 0.6717 0.040 Uiso 1 calc R A 2
C83A C 0.2500 0.2500 0.65971(13) 0.0264(6) Uani 1 d S . 2
ZnB Zn 0.7500 0.2500 0.465447(14) 0.02141(9) Uani 0.9807(7) d SP . .
O1B O 0.84861(7) 0.21123(7) 0.46452(6) 0.0276(3) Uani 1 d . . .
O3B O 0.70969(7) 0.15421(7) 0.46943(6) 0.0282(3) Uani 1 d . . .
C1B C 0.86370(10) 0.15137(10) 0.47854(9) 0.0257(4) Uani 1 d . . .
C2B C 0.81667(11) 0.09911(11) 0.48911(10) 0.0322(5) Uani 1 d . . .
H2B H 0.8351 0.0578 0.5030 0.039 Uiso 1 calc R . .
C3B C 0.74476(10) 0.10239(10) 0.48098(9) 0.0262(4) Uani 1 d . . .
C11B C 0.93968(10) 0.13480(10) 0.48017(10) 0.0282(4) Uani 1 d . . .
C12B C 0.96834(12) 0.09086(12) 0.52051(11) 0.0391(6) Uani 1 d . . .
H12B H 0.9399 0.0707 0.5495 0.047 Uiso 1 calc R . .
C13B C 1.03897(13) 0.07637(13) 0.51840(13) 0.0495(7) Uani 1 d . . .
H13B H 1.0589 0.0471 0.5466 0.059 Uiso 1 calc R . .
C14B C 1.07997(12) 0.10432(13) 0.47547(13) 0.0466(7) Uani 1 d . . .
H14B H 1.1278 0.0931 0.4736 0.056 Uiso 1 calc R . .
C15B C 1.05241(12) 0.14829(12) 0.43541(12) 0.0395(6) Uani 1 d . . .
H15B H 1.0810 0.1677 0.4061 0.047 Uiso 1 calc R . .
C16B C 0.98258(11) 0.16418(11) 0.43810(10) 0.0317(5) Uani 1 d . . .
H16B H 0.9636 0.1954 0.4110 0.038 Uiso 1 calc R . .
C31B C 0.70430(11) 0.03790(10) 0.48545(10) 0.0291(5) Uani 1 d . . .
C32B C 0.73033(14) -0.02186(12) 0.46276(13) 0.0432(6) Uani 1 d . . .
H32B H 0.7752 -0.0228 0.4457 0.052 Uiso 1 calc R . .
C33B C 0.69072(16) -0.08013(13) 0.46509(14) 0.0577(8) Uani 1 d . . .
H33B H 0.7082 -0.1208 0.4489 0.069 Uiso 1 calc R . .
C34B C 0.62630(15) -0.07931(14) 0.49070(14) 0.0534(7) Uani 1 d . . .
H34B H 0.5999 -0.1196 0.4928 0.064 Uiso 1 calc R . .
C35B C 0.59993(13) -0.02054(13) 0.51330(12) 0.0436(6) Uani 1 d . . .
H35B H 0.5554 -0.0202 0.5309 0.052 Uiso 1 calc R . .
C36B C 0.63865(12) 0.03840(12) 0.51027(11) 0.0357(5) Uani 1 d . . .
H36B H 0.6201 0.0792 0.5253 0.043 Uiso 1 calc R . .
N7B N 0.7500 0.2500 0.37061(11) 0.0272(5) Uani 1 d S . 2
C71B C 0.80798(11) 0.26216(11) 0.34020(10) 0.0322(5) Uani 1 d . B 2
H71B H 0.8496 0.2705 0.3611 0.039 Uiso 1 calc R B 2
C72B C 0.81004(11) 0.26317(12) 0.27980(10) 0.0318(5) Uani 1 d . B 2
H72B H 0.8521 0.2728 0.2600 0.038 Uiso 1 calc R B 2
C73B C 0.7500 0.2500 0.24850(13) 0.0256(6) Uani 1 d S . 2
N8B N 0.7500 0.2500 0.56170(11) 0.0264(5) Uani 1 d S . .
C81B C 0.80518(11) 0.27136(11) 0.59209(10) 0.0308(5) Uani 1 d . . .
H81B H 0.8447 0.2867 0.5712 0.037 Uiso 1 calc R . .
C82B C 0.80718(11) 0.27199(11) 0.65238(10) 0.0309(5) Uani 1 d . . .
H82B H 0.8475 0.2874 0.6721 0.037 Uiso 1 calc R . .
C83B C 0.7500 0.2500 0.68405(13) 0.0259(6) Uani 1 d S . .
F1C F 1.08138(17) 0.08730(15) 0.67009(15) 0.1646(14) Uani 1 d D . .
C1C C 1.12813(17) 0.03970(15) 0.67543(16) 0.0777(11) Uani 1 d D . .
C2C C 1.11041(18) -0.02298(16) 0.65833(16) 0.0785(10) Uani 1 d D . .
H2C H 1.0659 -0.0317 0.6424 0.094 Uiso 1 calc R . .
C3C C 1.1571(2) -0.07305(17) 0.66430(18) 0.0960(13) Uani 1 d D . .
H3C H 1.1458 -0.1176 0.6526 0.115 Uiso 1 calc R . .
C4C C 1.2204(2) -0.0590(2) 0.68732(19) 0.1042(16) Uani 1 d D . .
H4C H 1.2531 -0.0944 0.6916 0.125 Uiso 1 calc R . .
C5C C 1.2384(2) 0.0045(2) 0.70453(18) 0.112(2) Uani 1 d D . .
H5C H 1.2828 0.0133 0.7207 0.135 Uiso 1 calc R . .
C6C C 1.1910(2) 0.05536(18) 0.69792(18) 0.0965(14) Uani 1 d D . .
H6C H 1.2019 0.1003 0.7088 0.116 Uiso 1 calc R . .
F1D F 0.99807(17) 0.3035(3) 0.7862(2) 0.175(3) Uani 0.616(5) d PDU . .
C1D C 0.99764(10) 0.29824(18) 0.72996(19) 0.1020(14) Uani 1 d DU C -1
C2D C 0.99053(12) 0.35643(19) 0.69988(19) 0.1153(16) Uani 1 d DU C -1
H2D H 0.9862 0.3980 0.7200 0.138 Uiso 1 calc R C -1
C3D C 0.98962(13) 0.3549(2) 0.64107(19) 0.1131(16) Uani 1 d DU C -1
H3D H 0.9846 0.3951 0.6191 0.136 Uiso 1 calc R C -1
C4D C 0.99602(11) 0.29411(18) 0.61375(19) 0.1026(14) Uani 1 d DU C -1
H4D H 0.9955 0.2927 0.5723 0.123 Uiso 1 calc R C -1
C5D C 1.00317(11) 0.23530(18) 0.64389(17) 0.0842(12) Uani 1 d DU C -1
H5D H 1.0075 0.1936 0.6238 0.101 Uiso 1 calc R C -1
C6D C 1.00402(11) 0.23759(18) 0.70354(17) 0.0853(12) Uani 1 d DU C -1
H6D H 1.0090 0.1976 0.7259 0.102 Uiso 1 calc R C -1
X3 F 0.99501(19) 0.2942(3) 0.5575(2) 0.090 Uiso 0.260(4) d PD D -2
X4 F 0.9847(2) 0.4124(3) 0.7280(3) 0.090 Uiso 0.123(4) d PD E -3

loop_
_atom_site_aniso_label
_atom_site_aniso_U_11
_atom_site_aniso_U_22
_atom_site_aniso_U_33
_atom_site_aniso_U_23
_atom_site_aniso_U_13
_atom_site_aniso_U_12
ZnA 0.02167(17) 0.02701(18) 0.02098(18) 0.000 0.000 -0.00111(14)
O1A 0.0247(7) 0.0303(8) 0.0339(9) 0.0031(6) -0.0015(6) -0.0011(6)
O3A 0.0243(7) 0.0315(8) 0.0344(9) 0.0025(6) 0.0016(6) 0.0012(6)
C1A 0.0242(10) 0.0342(11) 0.0243(11) 0.0027(9) -0.0010(8) -0.0029(9)
C2A 0.0274(11) 0.0307(11) 0.0419(14) 0.0068(10) -0.0025(10) -0.0016(9)
C3A 0.0292(11) 0.0313(11) 0.0248(10) 0.0018(9) -0.0010(8) 0.0005(9)
C11A 0.0242(10) 0.0326(11) 0.0341(12) -0.0010(9) -0.0004(9) 0.0002(9)
C12A 0.0306(12) 0.0508(15) 0.0451(15) 0.0143(12) -0.0028(11) -0.0039(11)
C13A 0.0343(13) 0.0555(16) 0.0558(18) 0.0142(13) 0.0034(12) -0.0156(12)
C14A 0.0236(11) 0.0586(17) 0.0520(17) -0.0027(13) 0.0017(10) -0.0075(11)
C15A 0.0230(10) 0.0457(14) 0.0413(14) -0.0048(11) -0.0036(10) 0.0045(10)
C16A 0.0264(10) 0.0320(11) 0.0339(12) -0.0006(9) -0.0006(9) 0.0023(9)
C31A 0.0306(11) 0.0350(12) 0.0306(12) 0.0044(9) 0.0012(9) 0.0023(9)
C32A 0.0419(14) 0.0385(14) 0.0460(15) -0.0005(11) -0.0009(12) 0.0004(11)
C33A 0.0657(19) 0.0329(13) 0.069(2) 0.0005(13) 0.0061(16) 0.0077(13)
C34A 0.0561(17) 0.0458(16) 0.065(2) 0.0145(14) 0.0084(15) 0.0216(13)
C35A 0.0332(13) 0.0633(18) 0.0511(17) 0.0137(14) 0.0004(12) 0.0149(12)
C36A 0.0300(11) 0.0432(13) 0.0401(14) 0.0037(11) 0.0002(10) 0.0018(10)
N7A 0.0303(13) 0.0293(12) 0.0216(12) 0.000 0.000 0.0013(11)
C71A 0.0264(10) 0.0379(12) 0.0254(11) -0.0032(9) 0.0019(9) 0.0052(9)
C72A 0.0238(10) 0.0350(12) 0.0270(11) 0.0003(9) -0.0009(9) 0.0040(8)
C73A 0.0266(13) 0.0290(14) 0.0217(14) 0.000 0.000 0.0005(13)
N8A 0.0276(13) 0.0406(15) 0.0244(13) 0.000 0.000 0.0006(12)
C81A 0.0278(11) 0.0498(14) 0.0288(12) 0.0051(10) -0.0004(9) 0.0071(10)
C82A 0.0256(10) 0.0483(13) 0.0254(12) -0.0006(10) 0.0019(9) 0.0067(9)
C83A 0.0237(13) 0.0332(15) 0.0222(14) 0.000 0.000 0.0007(12)
ZnB 0.02102(16) 0.02356(16) 0.01964(18) 0.000 0.000 0.00069(13)
O1B 0.0242(7) 0.0256(7) 0.0329(8) 0.0032(6) 0.0020(6) -0.0002(6)
O3B 0.0248(7) 0.0271(7) 0.0327(9) 0.0009(6) -0.0013(6) -0.0006(6)
C1B 0.0239(10) 0.0286(10) 0.0246(10) 0.0004(8) 0.0008(8) 0.0016(8)
C2B 0.0252(10) 0.0295(11) 0.0420(14) 0.0074(10) 0.0006(9) 0.0007(9)
C3B 0.0252(10) 0.0280(10) 0.0254(10) 0.0009(8) 0.0034(8) -0.0021(8)
C11B 0.0226(10) 0.0253(10) 0.0368(12) -0.0026(9) -0.0003(9) -0.0006(8)
C12B 0.0294(11) 0.0389(13) 0.0490(15) 0.0099(11) -0.0014(10) 0.0003(10)
C13B 0.0349(13) 0.0432(14) 0.070(2) 0.0086(13) -0.0111(13) 0.0054(11)
C14B 0.0240(11) 0.0403(14) 0.076(2) -0.0041(13) 0.0002(12) 0.0028(10)
C15B 0.0270(11) 0.0408(13) 0.0507(15) -0.0077(11) 0.0068(11) -0.0021(10)
C16B 0.0244(10) 0.0359(12) 0.0349(13) -0.0022(10) 0.0016(9) -0.0017(9)
C31B 0.0287(10) 0.0273(10) 0.0313(12) 0.0036(9) -0.0014(9) -0.0036(8)
C32B 0.0396(13) 0.0318(12) 0.0580(18) -0.0027(11) 0.0111(12) -0.0045(10)
C33B 0.0642(19) 0.0289(13) 0.080(2) -0.0033(13) 0.0101(16) -0.0058(13)
C34B 0.0555(17) 0.0399(14) 0.0647(19) 0.0095(13) 0.0002(14) -0.0198(13)
C35B 0.0333(12) 0.0483(15) 0.0492(16) 0.0143(12) -0.0003(11) -0.0095(11)
C36B 0.0293(11) 0.0384(12) 0.0395(14) 0.0048(10) 0.0006(10) -0.0025(9)
N7B 0.0261(12) 0.0326(13) 0.0229(13) 0.000 0.000 0.0004(11)
C71B 0.0264(10) 0.0461(14) 0.0240(11) -0.0004(9) -0.0019(9) -0.0049(9)
C72B 0.0242(10) 0.0470(14) 0.0242(11) -0.0002(9) 0.0008(8) -0.0057(9)
C73B 0.0244(13) 0.0316(14) 0.0208(14) 0.000 0.000 -0.0012(13)
N8B 0.0240(11) 0.0331(12) 0.0221(12) 0.000 0.000 -0.0021(11)
C81B 0.0240(10) 0.0433(12) 0.0253(11) 0.0015(9) 0.0017(9) -0.0066(9)
C82B 0.0248(10) 0.0413(12) 0.0267(12) -0.0012(9) -0.0007(9) -0.0053(9)
C83B 0.0242(13) 0.0312(14) 0.0223(14) 0.000 0.000 0.0026(12)
F1C 0.197(3) 0.143(3) 0.154(3) 0.003(2) 0.012(2) 0.105(2)
C1C 0.095(3) 0.074(2) 0.064(2) 0.0047(19) 0.011(2) 0.039(2)
C2C 0.080(3) 0.090(3) 0.065(2) 0.001(2) 0.009(2) -0.005(2)
C3C 0.139(4) 0.074(3) 0.075(3) 0.004(2) 0.002(3) 0.006(3)
C4C 0.129(4) 0.120(4) 0.064(3) 0.005(3) -0.009(3) 0.059(3)
C5C 0.089(3) 0.196(7) 0.052(2) -0.012(3) -0.021(2) -0.020(4)
C6C 0.145(4) 0.081(3) 0.063(3) -0.019(2) 0.004(3) -0.026(3)
F1D 0.146(5) 0.231(7) 0.147(5) -0.032(4) -0.015(4) -0.037(4)
C1D 0.056(2) 0.131(4) 0.119(4) -0.017(3) 0.000(2) -0.025(3)
C2D 0.088(3) 0.078(3) 0.180(4) -0.023(3) 0.006(3) -0.019(2)
C3D 0.077(3) 0.087(3) 0.176(4) 0.020(3) 0.001(3) -0.013(2)
C4D 0.047(2) 0.127(4) 0.133(4) -0.002(3) 0.006(2) -0.022(2)
C5D 0.0411(17) 0.078(2) 0.134(3) -0.017(2) 0.013(2) -0.0075(16)
C6D 0.0429(17) 0.085(3) 0.128(3) 0.004(2) 0.002(2) -0.0099(17)
